data_4108184
loop_
_publ_author_name
'Koji Fukamizu'
'Yoshihiro Miyake'
'Yoshiaki Nishibayashi'

_publ_section_title
;
 Ruthenium-Catalyzed Enantioselective Carbon-Carbon Bond Forming Reaction
 via Allenylidene-Ene Process: Synthetic Approach to Chiral Heterocycles
 Such As Chromane, Thiochromane, and 1,2,3,4-Tetrahydroquinoline
 Derivatives
;
_journal_name_full 'Journal of the American Chemical Society'
_journal_page_first 10498
_journal_page_last 10499
_journal_paper_doi 10.1021/ja8038745
_journal_volume 130
_journal_year 2008
_chemical_absolute_configuration 'CHOOSE rm ad rmad syn or unk'
_chemical_formula_moiety 'C19 H16 O '
_chemical_formula_sum 'C19 H16 O'
_chemical_formula_weight 260.33
_space_group_IT_number 4
_symmetry_cell_setting monoclinic
_symmetry_Int_Tables_number 4
_symmetry_space_group_name_Hall 'P 2yb'
_symmetry_space_group_name_H-M 'P 1 21 1'
_cell_angle_alpha 90.0000
_cell_angle_beta 108.330(3)
_cell_angle_gamma 90.0000
_cell_formula_units_Z 2
_cell_length_a 9.4671(9)
_cell_length_b 6.2402(8)
_cell_length_c 12.0915(12)
_cell_measurement_reflns_used 4931
_cell_measurement_temperature 173.1
_cell_measurement_theta_max 27.5
_cell_measurement_theta_min 3.3
_cell_volume 678.08(13)
_computing_cell_refinement PROCESS-AUTO
_computing_data_collection PROCESS-AUTO
_computing_data_reduction CrystalStructure
_computing_publication_material 'CrystalStructure 3.8'
_computing_structure_refinement CRYSTALS
_computing_structure_solution SIR97
_diffrn_detector_area_resol_mean 10.00
_diffrn_measured_fraction_theta_full 0.970
_diffrn_measured_fraction_theta_max 0.972
_diffrn_measurement_device_type 'Rigaku RAXIS-RAPID'
_diffrn_measurement_method \w
_diffrn_radiation_type 'Mo K\a'
_diffrn_radiation_wavelength 0.71075
_diffrn_reflns_av_R_equivalents 0.043
_diffrn_reflns_limit_h_max 12
_diffrn_reflns_limit_h_min -12
_diffrn_reflns_limit_k_max 8
_diffrn_reflns_limit_k_min -8
_diffrn_reflns_limit_l_max 15
_diffrn_reflns_limit_l_min -15
_diffrn_reflns_number 6726
_diffrn_reflns_theta_full 27.50
_diffrn_reflns_theta_max 27.47
_exptl_absorpt_coefficient_mu 0.077
_exptl_absorpt_correction_T_max 0.992
_exptl_absorpt_correction_T_min 0.711
_exptl_absorpt_correction_type multi-scan
_exptl_absorpt_process_details
;
    Higashi, T. (1995). Program for Absorption Correction.
    Rigaku Corporation, Tokyo, Japan.
;
_exptl_crystal_colour colorless
_exptl_crystal_density_diffrn 1.275
_exptl_crystal_description plate
_exptl_crystal_F_000 276.00
_exptl_crystal_size_max 0.50
_exptl_crystal_size_mid 0.30
_exptl_crystal_size_min 0.10
_refine_diff_density_max 0.91
_refine_diff_density_min -0.72
_refine_ls_abs_structure_details 'Flack, H. D. (1983), Acta Cryst. A39, 876-881.  1347 Friedel Pairs'
_refine_ls_abs_structure_Flack 0(3)
_refine_ls_extinction_method none
_refine_ls_goodness_of_fit_ref 1.000
_refine_ls_hydrogen_treatment refall
_refine_ls_number_parameters 198
_refine_ls_number_reflns 2997
_refine_ls_R_factor_gt 0.0699
_refine_ls_shift/su_max 0.0001
_refine_ls_structure_factor_coef Fsqd
_refine_ls_weighting_details 'w = 1/[3.4950\s(Fo^2^)]/(4Fo^2^)'
_refine_ls_weighting_scheme calc
_refine_ls_wR_factor_ref 0.1210
_reflns_number_gt 1893
_reflns_number_total 2997
_reflns_threshold_expression F^2^>2.0\s(F^2^)
_cod_data_source_file ja8038745-file004_1.cif
_cod_data_source_block '_4'
_cod_original_cell_volume 678.08(12)
_cod_original_formula_sum 'C19 H16 O '
_cod_database_code 4108184

loop_
_symmetry_equiv_pos_site_id
_symmetry_equiv_pos_as_xyz
1 +X,+Y,+Z
2 -X,1/2+Y,-Z

loop_
_atom_site_label
_atom_site_type_symbol
_atom_site_fract_x
_atom_site_fract_y
_atom_site_fract_z
_atom_site_U_iso_or_equiv
_atom_site_adp_type
_atom_site_occupancy
_atom_site_symmetry_multiplicity
_atom_site_calc_flag
_atom_site_refinement_flags
O(1) O 0.1939(2) 0.8573(4) 0.49187(19) 0.0400(7) Uani 1.00 1 d .
C(1) C 0.2557(3) 0.6865(6) 0.4495(3) 0.0316(11) Uani 1.00 1 d .
C(2) C 0.2674(4) 0.7112(7) 0.3400(3) 0.0407(12) Uani 1.00 1 d .
C(3) C 0.3283(3) 0.5471(6) 0.2905(3) 0.0414(12) Uani 1.00 1 d .
C(4) C 0.3737(3) 0.3591(6) 0.3524(2) 0.0360(11) Uani 1.00 1 d .
C(5) C 0.3622(3) 0.3375(6) 0.4633(2) 0.0339(11) Uani 1.00 1 d .
C(6) C 0.3061(3) 0.5006(6) 0.5155(2) 0.0294(10) Uani 1.00 1 d .
C(7) C 0.2969(3) 0.4900(5) 0.6336(2) 0.0273(10) Uani 1.00 1 d .
C(8) C 0.3121(3) 0.3251(6) 0.7067(2) 0.0333(10) Uani 1.00 1 d .
C(9) C 0.2572(4) 0.3807(6) 0.8064(3) 0.0357(11) Uani 1.00 1 d .
C(10) C 0.0900(4) 0.4325(5) 0.7644(3) 0.0389(11) Uani 1.00 1 d .
C(11) C 0.2003(3) 0.6147(6) 0.7867(3) 0.0288(10) Uani 1.00 1 d .
C(12) C 0.2461(3) 0.6906(5) 0.6816(3) 0.0281(10) Uani 1.00 1 d .
C(13) C 0.1329(3) 0.8081(6) 0.5846(2) 0.0340(10) Uani 1.00 1 d .
C(14) C 0.2066(3) 0.7659(5) 0.8791(3) 0.0307(10) Uani 1.00 1 d .
C(15) C 0.0782(3) 0.8887(6) 0.8717(3) 0.0368(11) Uani 1.00 1 d .
C(16) C 0.0756(4) 1.0325(6) 0.9581(3) 0.0390(12) Uani 1.00 1 d .
C(17) C 0.2021(4) 1.0588(6) 1.0539(3) 0.0395(12) Uani 1.00 1 d .
C(18) C 0.3275(4) 0.9437(6) 1.0614(3) 0.0417(12) Uani 1.00 1 d .
C(19) C 0.3302(4) 0.8003(6) 0.9752(3) 0.0420(12) Uani 1.00 1 d .
H(1) H 0.2340 0.8397 0.2977 0.049 Uiso 1.00 1 c R
H(2) H 0.3385 0.5644 0.2153 0.050 Uiso 1.00 1 c R
H(3) H 0.4126 0.2449 0.3188 0.043 Uiso 1.00 1 c R
H(4) H 0.3936 0.2075 0.5047 0.041 Uiso 1.00 1 c R
H(5) H 0.3525 0.1898 0.6966 0.040 Uiso 1.00 1 c R
H(6) H 0.3047 0.3267 0.8825 0.043 Uiso 1.00 1 c R
H(7) H 0.0325 0.4108 0.8152 0.047 Uiso 1.00 1 c R
H(8) H 0.0318 0.3988 0.6869 0.047 Uiso 1.00 1 c R
H(9) H 0.3301 0.7817 0.7103 0.034 Uiso 1.00 1 c R
H(10) H 0.0471 0.7207 0.5548 0.041 Uiso 1.00 1 c R
H(11) H 0.1061 0.9376 0.6142 0.041 Uiso 1.00 1 c R
H(12) H -0.0081 0.8720 0.8060 0.044 Uiso 1.00 1 c R
H(13) H -0.0119 1.1125 0.9520 0.047 Uiso 1.00 1 c R
H(14) H 0.2014 1.1565 1.1140 0.047 Uiso 1.00 1 c R
H(15) H 0.4140 0.9627 1.1268 0.050 Uiso 1.00 1 c R
H(16) H 0.4191 0.7232 0.9821 0.050 Uiso 1.00 1 c R

loop_
_atom_site_aniso_label
_atom_site_aniso_U_11
_atom_site_aniso_U_22
_atom_site_aniso_U_33
_atom_site_aniso_U_12
_atom_site_aniso_U_13
_atom_site_aniso_U_23
O(1) 0.0534(15) 0.0358(17) 0.0343(14) 0.0053(15) 0.0191(12) 0.0073(14)
C(1) 0.0254(19) 0.033(2) 0.039(2) 0.0038(18) 0.0131(17) -0.001(2)
C(2) 0.041(2) 0.043(2) 0.036(2) 0.007(2) 0.0102(19) 0.014(2)
C(3) 0.028(2) 0.054(3) 0.040(2) 0.001(2) 0.0067(18) -0.001(2)
C(4) 0.037(2) 0.036(2) 0.035(2) -0.001(2) 0.0114(17) -0.006(2)
C(5) 0.0302(19) 0.031(2) 0.040(2) -0.0000(19) 0.0105(17) -0.007(2)
C(6) 0.0241(18) 0.032(2) 0.0313(19) -0.0052(17) 0.0083(16) 0.001(2)
C(7) 0.0261(18) 0.025(2) 0.0298(19) 0.0012(17) 0.0066(16) 0.0001(18)
C(8) 0.0358(19) 0.027(2) 0.036(2) -0.0004(19) 0.0101(16) 0.001(2)
C(9) 0.043(2) 0.027(2) 0.043(2) -0.0005(19) 0.0220(18) 0.0060(19)
C(10) 0.039(2) 0.035(2) 0.044(2) -0.0111(18) 0.0165(18) -0.0005(19)
C(11) 0.0243(19) 0.031(2) 0.033(2) -0.0017(17) 0.0113(16) 0.0011(18)
C(12) 0.0306(19) 0.024(2) 0.030(2) -0.0043(18) 0.0092(17) 0.0004(17)
C(13) 0.043(2) 0.029(2) 0.0303(19) 0.0034(19) 0.0109(17) 0.0021(19)
C(14) 0.030(2) 0.029(2) 0.034(2) -0.0082(17) 0.0108(17) 0.0001(18)
C(15) 0.033(2) 0.039(2) 0.037(2) 0.0011(19) 0.0092(17) 0.0018(19)
C(16) 0.041(2) 0.041(2) 0.043(2) 0.002(2) 0.024(2) 0.003(2)
C(17) 0.054(2) 0.038(2) 0.029(2) -0.004(2) 0.017(2) -0.0027(19)
C(18) 0.040(2) 0.051(3) 0.031(2) -0.001(2) 0.0056(18) -0.004(2)
C(19) 0.044(2) 0.039(2) 0.039(2) 0.013(2) 0.0063(19) 0.001(2)

loop_
_atom_type_symbol
_atom_type_description
_atom_type_scat_dispersion_real
_atom_type_scat_dispersion_imag
_atom_type_scat_source
C C 0.003 0.002
;
International Tables for Crystallography
(1992, Vol. C, Tables 4.2.6.8 and 6.1.1.4)
;
H H 0.000 0.000
;
International Tables for Crystallography
(1992, Vol. C, Table 6.1.1.4)
;
O O 0.011 0.006
;
International Tables for Crystallography
(1992, Vol. C, Tables 4.2.6.8 and 6.1.1.4)
;

loop_
_geom_angle_atom_site_label_1
_geom_angle_atom_site_label_2
_geom_angle_atom_site_label_3
_geom_angle
_geom_angle_publ_flag
C(1) O(1) C(13) 116.1(2) yes
O(1) C(1) C(2) 116.1(3) yes
O(1) C(1) C(6) 122.1(3) yes
C(2) C(1) C(6) 121.7(3) yes
C(1) C(2) C(3) 120.0(3) yes
C(2) C(3) C(4) 119.2(3) yes
C(3) C(4) C(5) 120.0(3) yes
C(4) C(5) C(6) 121.7(3) yes
C(1) C(6) C(5) 117.2(3) yes
C(1) C(6) C(7) 118.7(3) yes
C(5) C(6) C(7) 124.1(3) yes
C(6) C(7) C(8) 130.9(3) yes
C(6) C(7) C(12) 117.3(3) yes
C(8) C(7) C(12) 111.4(3) yes
C(7) C(8) C(9) 111.2(3) yes
C(8) C(9) C(10) 111.5(2) yes
C(8) C(9) C(11) 106.7(3) yes
C(10) C(9) C(11) 58.6(2) yes
C(9) C(10) C(11) 61.1(2) yes
C(9) C(11) C(10) 60.3(2) yes
C(9) C(11) C(12) 104.0(3) yes
C(9) C(11) C(14) 124.6(3) yes
C(10) C(11) C(12) 116.3(3) yes
C(10) C(11) C(14) 119.1(3) yes
C(12) C(11) C(14) 118.8(3) yes
C(7) C(12) C(11) 105.4(2) yes
C(7) C(12) C(13) 109.7(2) yes
C(11) C(12) C(13) 118.4(3) yes
O(1) C(13) C(12) 110.3(2) yes
C(11) C(14) C(15) 118.5(2) yes
C(11) C(14) C(19) 124.6(3) yes
C(15) C(14) C(19) 116.9(3) yes
C(14) C(15) C(16) 121.5(2) yes
C(15) C(16) C(17) 119.4(3) yes
C(16) C(17) C(18) 119.8(3) yes
C(17) C(18) C(19) 120.8(3) yes
C(14) C(19) C(18) 121.6(3) yes
C(1) C(2) H(1) 120.0 no
C(3) C(2) H(1) 120.0 no
C(2) C(3) H(2) 120.4 no
C(4) C(3) H(2) 120.4 no
C(3) C(4) H(3) 120.0 no
C(5) C(4) H(3) 120.0 no
C(4) C(5) H(4) 119.1 no
C(6) C(5) H(4) 119.1 no
C(7) C(8) H(5) 124.4 no
C(9) C(8) H(5) 124.4 no
C(8) C(9) H(6) 121.3 no
C(10) C(9) H(6) 121.3 no
C(11) C(9) H(6) 121.3 no
C(9) C(10) H(7) 119.8 no
C(9) C(10) H(8) 119.8 no
C(11) C(10) H(7) 119.8 no
C(11) C(10) H(8) 119.8 no
H(7) C(10) H(8) 109.5 no
C(7) C(12) H(9) 107.6 no
C(11) C(12) H(9) 107.6 no
C(13) C(12) H(9) 107.6 no
O(1) C(13) H(10) 109.3 no
O(1) C(13) H(11) 109.3 no
C(12) C(13) H(10) 109.3 no
C(12) C(13) H(11) 109.3 no
H(10) C(13) H(11) 109.5 no
C(14) C(15) H(12) 119.3 no
C(16) C(15) H(12) 119.3 no
C(15) C(16) H(13) 120.3 no
C(17) C(16) H(13) 120.3 no
C(16) C(17) H(14) 120.1 no
C(18) C(17) H(14) 120.1 no
C(17) C(18) H(15) 119.6 no
C(19) C(18) H(15) 119.6 no
C(14) C(19) H(16) 119.2 no
C(18) C(19) H(16) 119.2 no

loop_
_geom_bond_atom_site_label_1
_geom_bond_atom_site_label_2
_geom_bond_distance
_geom_bond_publ_flag
O(1) C(1) 1.389(5) yes
O(1) C(13) 1.447(4) yes
C(1) C(2) 1.372(5) yes
C(1) C(6) 1.404(5) yes
C(2) C(3) 1.399(6) yes
C(3) C(4) 1.385(5) yes
C(4) C(5) 1.386(5) yes
C(5) C(6) 1.389(5) yes
C(6) C(7) 1.459(5) yes
C(7) C(8) 1.334(5) yes
C(7) C(12) 1.520(5) yes
C(8) C(9) 1.497(5) yes
C(9) C(10) 1.536(5) yes
C(9) C(11) 1.548(5) yes
C(10) C(11) 1.509(5) yes
C(11) C(12) 1.542(5) yes
C(11) C(14) 1.450(5) yes
C(12) C(13) 1.506(4) yes
C(14) C(15) 1.415(5) yes
C(14) C(19) 1.382(4) yes
C(15) C(16) 1.382(5) yes
C(16) C(17) 1.389(4) yes
C(17) C(18) 1.365(5) yes
C(18) C(19) 1.380(5) yes
C(2) H(1) 0.950 no
C(3) H(2) 0.950 no
C(4) H(3) 0.950 no
C(5) H(4) 0.950 no
C(8) H(5) 0.950 no
C(9) H(6) 0.950 no
C(10) H(7) 0.950 no
C(10) H(8) 0.950 no
C(12) H(9) 0.950 no
C(13) H(10) 0.950 no
C(13) H(11) 0.950 no
C(15) H(12) 0.950 no
C(16) H(13) 0.950 no
C(17) H(14) 0.950 no
C(18) H(15) 0.950 no
C(19) H(16) 0.950 no
